data_7202134
loop_
_publ_author_name
'Podsiad\/lo, Marcin'
'Katrusiak, Andrzej'

_publ_section_title
;
 Isostructural relations in dihalomethanes and disproportionation of
 bromoiodomethane
;
_journal_issue 10
_journal_name_full CrystEngComm
_journal_page_first 1436
_journal_paper_doi 10.1039/b805065a
_journal_volume 10
_journal_year 2008
_chemical_formula_moiety 'C1 H2 Br1 I1'
_chemical_formula_sum 'C H2 Br I'
_chemical_formula_weight 220.84
_chemical_melting_point 274
_chemical_name_common bromoiodomethane
_chemical_name_systematic
;
bromoiodomethane
;
_space_group_IT_number 15
_symmetry_cell_setting monoclinic
_symmetry_space_group_name_Hall '-C 2yc'
_symmetry_space_group_name_H-M 'C 1 2/c 1'
_atom_sites_solution_hydrogens geom
_atom_sites_solution_primary direct
_atom_sites_solution_secondary difmap
_audit_creation_method SHELXL-97
_cell_angle_alpha 90.00
_cell_angle_beta 112.98(3)
_cell_angle_gamma 90.00
_cell_formula_units_Z 8
_cell_length_a 12.649(3)
_cell_length_b 4.4767(9)
_cell_length_c 15.425(3)
_cell_measurement_reflns_used 2470
_cell_measurement_temperature 295(2)
_cell_measurement_theta_max 29.70
_cell_measurement_theta_min 3.50
_cell_volume 804.1(3)
_computing_cell_refinement 'CrysAlisRED (Oxford Diffraction, 2004)'
_computing_data_collection 'CrysAlisCCD (Oxford Diffraction, 2004)'
_computing_data_reduction 'CrysAlisRED (Oxford Diffraction, 2004); REDSHABS (Katrusiak, A. 2003)'
_computing_molecular_graphics 'SHELXTL (Sheldrick, 1990)'
_computing_publication_material 'SHELXL--97 (Sheldrick, 1997)'
_computing_structure_refinement 'SHELXL--97 (Sheldrick, 1997)'
_computing_structure_solution 'SHELXS--97 (Sheldrick, 1997)'
_diffrn_ambient_environment 'diamond-anvil cell'
_diffrn_ambient_pressure 540000
_diffrn_ambient_temperature 295(2)
_diffrn_measured_fraction_theta_full 0.322
_diffrn_measured_fraction_theta_max 0.322
_diffrn_measurement_device_type 'KM-4 CCD'
_diffrn_measurement_method '\f- and \w-scans'
_diffrn_radiation_monochromator graphite
_diffrn_radiation_source 'fine-focus sealed tube'
_diffrn_radiation_type MoK\a
_diffrn_radiation_wavelength 0.71073
_diffrn_reflns_av_R_equivalents 0.0388
_diffrn_reflns_av_sigmaI/netI 0.0151
_diffrn_reflns_limit_h_max 16
_diffrn_reflns_limit_h_min -17
_diffrn_reflns_limit_k_max 6
_diffrn_reflns_limit_k_min -6
_diffrn_reflns_limit_l_max 8
_diffrn_reflns_limit_l_min -8
_diffrn_reflns_number 3147
_diffrn_reflns_theta_full 29.70
_diffrn_reflns_theta_max 29.70
_diffrn_reflns_theta_min 3.50
_diffrn_standards_decay_% 0
_diffrn_standards_interval_count 0
_diffrn_standards_number 0
_exptl_absorpt_coefficient_mu 17.652
_exptl_absorpt_correction_T_max 0.29
_exptl_absorpt_correction_T_min 0.09
_exptl_absorpt_correction_type analytical
_exptl_absorpt_process_details
;
Correction for absorption of the diamond-anvil cell and the sample
were made using program REDSHABS (Katrusiak, A. (2003) REDSHABS. Adam
Mickiewicz University Pozna\'n; Katrusiak, A. (2004) Z. Kristallogr.
219, 461-467).
;
_exptl_crystal_colour colourless
_exptl_crystal_density_diffrn 3.648
_exptl_crystal_density_method 'not measured'
_exptl_crystal_description cylinder
_exptl_crystal_F_000 768
_exptl_crystal_size_max 0.50
_exptl_crystal_size_mid 0.50
_exptl_crystal_size_min 0.08
_refine_diff_density_max 0.312
_refine_diff_density_min -0.378
_refine_diff_density_rms 0.094
_refine_ls_extinction_coef 0.0041(4)
_refine_ls_extinction_expression Fc^*^=kFc[1+0.001xFc^2^\l^3^/sin(2\q)]^-1/4^
_refine_ls_extinction_method SHELXL
_refine_ls_goodness_of_fit_ref 1.172
_refine_ls_hydrogen_treatment mixed
_refine_ls_matrix_type full
_refine_ls_number_parameters 36
_refine_ls_number_reflns 369
_refine_ls_number_restraints 6
_refine_ls_restrained_S_all 1.162
_refine_ls_R_factor_all 0.0325
_refine_ls_R_factor_gt 0.0268
_refine_ls_shift/su_max 0.006
_refine_ls_shift/su_mean 0.000
_refine_ls_structure_factor_coef Fsqd
_refine_ls_weighting_details 'calc w=1/[\s^2^(Fo^2^)+(0.0376P)^2^+1.4443P] where P=(Fo^2^+2Fc^2^)/3'
_refine_ls_weighting_scheme calc
_refine_ls_wR_factor_gt 0.0662
_refine_ls_wR_factor_ref 0.0698
_reflns_number_gt 330
_reflns_number_total 369
_reflns_threshold_expression >2sigma(I)
_cod_data_source_file b805065a.txt
_cod_data_source_block bjm_0.54GPa
_cod_original_sg_symbol_H-M 'C 2 / c'
_cod_database_code 7202134

loop_
_symmetry_equiv_pos_as_xyz
'x, y, z'
'-x, y, -z+1/2'
'x+1/2, y+1/2, z'
'-x+1/2, y+1/2, -z+1/2'
'-x, -y, -z'
'x, -y, z-1/2'
'-x+1/2, -y+1/2, -z'
'x+1/2, -y+1/2, z-1/2'

loop_
_atom_site_label
_atom_site_type_symbol
_atom_site_fract_x
_atom_site_fract_y
_atom_site_fract_z
_atom_site_U_iso_or_equiv
_atom_site_adp_type
_atom_site_occupancy
_atom_site_symmetry_multiplicity
_atom_site_calc_flag
_atom_site_refinement_flags
_atom_site_disorder_assembly
_atom_site_disorder_group
I1 I 0.08799(3) 0.67800(10) 0.12950(8) 0.0525(12) Uani 0.587(4) 1 d PD . .
Br1 Br 0.08799(3) 0.67800(10) 0.12950(8) 0.0525(12) Uani 0.413(4) 1 d P . .
I2 I 0.35414(3) 0.65609(11) 0.13041(9) 0.0529(12) Uani 0.413(4) 1 d PD . .
Br2 Br 0.35414(3) 0.65609(11) 0.13041(9) 0.0529(12) Uani 0.587(4) 1 d P . .
C1 C 0.2082(5) 0.42797(10) 0.1069(2) 0.063(10) Uani 1 1 d D . .
H1 H 0.17715(17) 0.3478(10) 0.0389(3) 0.075 Uiso 1 1 d D . .
H2 H 0.22802(15) 0.24085(19) 0.1491(3) 0.075 Uiso 1 1 d D . .

loop_
_atom_site_aniso_label
_atom_site_aniso_U_11
_atom_site_aniso_U_22
_atom_site_aniso_U_33
_atom_site_aniso_U_23
_atom_site_aniso_U_13
_atom_site_aniso_U_12
I1 0.0464(5) 0.0532(4) 0.065(3) -0.0082(4) 0.0298(11) -0.0061(2)
Br1 0.0464(5) 0.0532(4) 0.065(3) -0.0082(4) 0.0298(11) -0.0061(2)
I2 0.0353(5) 0.0572(4) 0.062(4) 0.0009(4) 0.0151(11) 0.0010(2)
Br2 0.0353(5) 0.0572(4) 0.062(4) 0.0009(4) 0.0151(11) 0.0010(2)
C1 0.055(5) 0.040(3) 0.09(3) -0.010(5) 0.029(11) -0.002(3)

loop_
_atom_type_symbol
_atom_type_description
_atom_type_scat_dispersion_real
_atom_type_scat_dispersion_imag
_atom_type_scat_source
C C 0.0033 0.0016 'International Tables Vol C Tables 4.2.6.8 and 6.1.1.4'
H H 0.0000 0.0000 'International Tables Vol C Tables 4.2.6.8 and 6.1.1.4'
Br Br -0.2901 2.4595 'International Tables Vol C Tables 4.2.6.8 and 6.1.1.4'
I I -0.4742 1.8119 'International Tables Vol C Tables 4.2.6.8 and 6.1.1.4'

loop_
_geom_angle_atom_site_label_1
_geom_angle_atom_site_label_2
_geom_angle_atom_site_label_3
_geom_angle
_geom_angle_site_symmetry_1
_geom_angle_site_symmetry_3
_geom_angle_publ_flag
Br2 C1 I2 0.00(8) . . ?
Br2 C1 I1 112.68(6) . . ?
I2 C1 I1 112.68(6) . . ?
Br2 C1 Br1 112.68(6) . . ?
I2 C1 Br1 112.68(6) . . ?
I1 C1 Br1 0.00(6) . . ?
Br2 C1 H1 108.6(4) . . ?
I2 C1 H1 108.6(4) . . ?
I1 C1 H1 110.8(4) . . ?
Br1 C1 H1 110.8(4) . . ?
Br2 C1 H2 108.6(4) . . ?
I2 C1 H2 108.6(4) . . ?
I1 C1 H2 110.8(4) . . ?
Br1 C1 H2 110.8(4) . . ?
H1 C1 H2 105.2(3) . . ?

loop_
_geom_bond_atom_site_label_1
_geom_bond_atom_site_label_2
_geom_bond_distance
_geom_bond_site_symmetry_2
_geom_bond_publ_flag
I1 C1 2.025(5) . ?
Br1 C1 2.025(5) . ?
I2 C1 2.015(5) . ?
Br2 C1 2.015(5) . ?
C1 H1 1.0300(3) . ?
C1 H2 1.03000(17) . ?
